data_7001394
loop_
_publ_author_name
'Kabir, S. E.'
'Alam, J.'
'Ghosh, S.'
'Kundu, K.'
'Hogarth, G.'
'Tocher, D. A.'
'Hossain, G. M. G.'
'Roesky, H. W.'

_publ_section_title
;
 Synthesis, structure and reactivity of tetranuclear square-type
 complexes of rhenium and manganese bearing pyrimidine-2-thiolate
 (pymS) ligands: versatile and efficient precursors for mono- and
 polynuclear compounds containing M(CO)3 (M = Re, Mn) fragments
;
_journal_issue 23
_journal_name_full 'Dalton Transactions'
_journal_page_first 4458
_journal_page_last 4467
_journal_paper_doi 10.1039/b815337j
_journal_year 2009
_chemical_formula_moiety 'C25 H18 Mn N2 O3 P S'
_chemical_formula_sum 'C25 H18 Mn N2 O3 P S'
_chemical_formula_weight 512.38
_chemical_name_systematic
;
?
;
_space_group_IT_number 14
_symmetry_cell_setting monoclinic
_symmetry_space_group_name_Hall '-P 2ybc'
_symmetry_space_group_name_H-M 'P 1 21/c 1'
_atom_sites_solution_hydrogens geom
_atom_sites_solution_primary direct
_atom_sites_solution_secondary difmap
_audit_creation_method SHELXL-97
_cell_angle_alpha 90.00
_cell_angle_beta 95.0860(10)
_cell_angle_gamma 90.00
_cell_formula_units_Z 4
_cell_length_a 9.8649(5)
_cell_length_b 10.3489(5)
_cell_length_c 22.8356(12)
_cell_measurement_reflns_used 5542
_cell_measurement_temperature 150(2)
_cell_measurement_theta_max 27.48
_cell_measurement_theta_min 2.91
_cell_volume 2322.1(2)
_computing_cell_refinement 'DENZO and COLLECT'
_computing_data_collection 'DENZO (Otwinowski & Minor, 1997) and COLLECT (Hooft, 1998)'
_computing_data_reduction 'DENZO and COLLECT'
_computing_molecular_graphics 'ORTEP3 for windows (Farrugia, 1997)'
_computing_publication_material 'WinGX (Farrugia, 1999)'
_computing_structure_refinement 'SHELXL-97 (Sheldrick, 1997)'
_computing_structure_solution 'SHELXS-97 (Sheldrick, 1990)'
_diffrn_ambient_temperature 150(2)
_diffrn_measured_fraction_theta_full 1.000
_diffrn_measured_fraction_theta_max 0.964
_diffrn_measurement_device_type 'Nonius KappaCCD'
_diffrn_measurement_method '\w scans'
_diffrn_radiation_monochromator graphite
_diffrn_radiation_source 'fine-focus sealed tube'
_diffrn_radiation_type MoK\a
_diffrn_radiation_wavelength 0.71073
_diffrn_reflns_av_R_equivalents 0.0289
_diffrn_reflns_av_sigmaI/netI 0.0280
_diffrn_reflns_limit_h_max 12
_diffrn_reflns_limit_h_min -12
_diffrn_reflns_limit_k_max 13
_diffrn_reflns_limit_k_min -13
_diffrn_reflns_limit_l_max 30
_diffrn_reflns_limit_l_min -30
_diffrn_reflns_number 20176
_diffrn_reflns_theta_full 26.00
_diffrn_reflns_theta_max 28.28
_diffrn_reflns_theta_min 1.79
_diffrn_standards_decay_% 0
_exptl_absorpt_coefficient_mu 0.757
_exptl_absorpt_correction_T_max 0.9631
_exptl_absorpt_correction_T_min 0.7032
_exptl_absorpt_correction_type multi-scan
_exptl_absorpt_process_details
;
[Blessing, Acta Cryst. (1995)]
;
_exptl_crystal_colour Yellow
_exptl_crystal_density_diffrn 1.466
_exptl_crystal_density_method 'not measured'
_exptl_crystal_description Block
_exptl_crystal_F_000 1048
_exptl_crystal_size_max 0.50
_exptl_crystal_size_mid 0.15
_exptl_crystal_size_min 0.05
_refine_diff_density_max 0.565
_refine_diff_density_min -0.247
_refine_diff_density_rms 0.062
_refine_ls_extinction_method none
_refine_ls_goodness_of_fit_ref 1.063
_refine_ls_hydrogen_treatment constr
_refine_ls_matrix_type full
_refine_ls_number_parameters 298
_refine_ls_number_reflns 5542
_refine_ls_number_restraints 0
_refine_ls_restrained_S_all 1.063
_refine_ls_R_factor_all 0.0403
_refine_ls_R_factor_gt 0.0360
_refine_ls_shift/su_max 0.001
_refine_ls_shift/su_mean 0.000
_refine_ls_structure_factor_coef Fsqd
_refine_ls_weighting_details 'calc w=1/[\s^2^(Fo^2^)+(0.0459P)^2^+0.9330P] where P=(Fo^2^+2Fc^2^)/3'
_refine_ls_weighting_scheme calc
_refine_ls_wR_factor_gt 0.0884
_refine_ls_wR_factor_ref 0.0909
_reflns_number_gt 5044
_reflns_number_total 5542
_reflns_threshold_expression >2sigma(I)
_cod_data_source_file b815337j.txt
_cod_data_source_block COMP3
_cod_original_sg_symbol_H-M 'P 21/c'
_cod_database_code 7001394

loop_
_symmetry_equiv_pos_as_xyz
'x, y, z'
'-x, y+1/2, -z+1/2'
'-x, -y, -z'
'x, -y-1/2, z-1/2'

loop_
_atom_site_label
_atom_site_type_symbol
_atom_site_fract_x
_atom_site_fract_y
_atom_site_fract_z
_atom_site_U_iso_or_equiv
_atom_site_adp_type
_atom_site_occupancy
_atom_site_symmetry_multiplicity
_atom_site_calc_flag
_atom_site_refinement_flags
_atom_site_disorder_assembly
_atom_site_disorder_group
Mn1 Mn 0.25095(2) 0.42187(2) 0.175181(11) 0.01878(8) Uani 1 1 d . . .
S1 S 0.25698(4) 0.27203(4) 0.256348(19) 0.02375(10) Uani 1 1 d . . .
P1 P 0.19135(4) 0.25653(4) 0.106418(18) 0.01903(10) Uani 1 1 d . . .
N1 N 0.06681(14) 0.41117(13) 0.20887(6) 0.0206(3) Uani 1 1 d . . .
N2 N 0.00102(16) 0.29044(15) 0.29086(7) 0.0259(3) Uani 1 1 d . . .
C1 C 0.42752(19) 0.41203(17) 0.16154(8) 0.0251(4) Uani 1 1 d . . .
C2 C 0.20683(18) 0.53526(17) 0.11665(8) 0.0254(4) Uani 1 1 d . . .
C3 C 0.30222(18) 0.55453(17) 0.22526(8) 0.0260(4) Uani 1 1 d . . .
C4 C 0.09113(17) 0.32569(16) 0.25369(7) 0.0208(3) Uani 1 1 d . . .
C5 C -0.12144(18) 0.34623(18) 0.28198(8) 0.0277(4) Uani 1 1 d . . .
H5 H -0.1887 0.3240 0.3075 0.033 Uiso 1 1 calc R . .
C6 C -0.15526(19) 0.43421(18) 0.23780(8) 0.0286(4) Uani 1 1 d . . .
H6 H -0.2434 0.4717 0.2327 0.034 Uiso 1 1 calc R . .
C7 C -0.05629(18) 0.46573(17) 0.20138(8) 0.0253(4) Uani 1 1 d . . .
H7 H -0.0757 0.5267 0.1707 0.030 Uiso 1 1 calc R . .
C11 C 0.27749(18) 0.09952(16) 0.11161(7) 0.0222(3) Uani 1 1 d . . .
C12 C 0.2424(2) 0.00566(18) 0.06914(8) 0.0321(4) Uani 1 1 d . . .
H12 H 0.1718 0.0227 0.0391 0.039 Uiso 1 1 calc R . .
C13 C 0.3092(2) -0.1119(2) 0.07032(9) 0.0379(5) Uani 1 1 d . . .
H13 H 0.2849 -0.1750 0.0411 0.045 Uiso 1 1 calc R . .
C14 C 0.4118(2) -0.13740(19) 0.11433(9) 0.0343(4) Uani 1 1 d . . .
H14 H 0.4567 -0.2187 0.1157 0.041 Uiso 1 1 calc R . .
C15 C 0.44843(19) -0.04501(19) 0.15591(9) 0.0323(4) Uani 1 1 d . . .
H15 H 0.5196 -0.0623 0.1857 0.039 Uiso 1 1 calc R . .
C16 C 0.38214(18) 0.07377(18) 0.15474(8) 0.0255(4) Uani 1 1 d . . .
H16 H 0.4086 0.1374 0.1835 0.031 Uiso 1 1 calc R . .
C21 C 0.22094(18) 0.29694(16) 0.03016(7) 0.0223(3) Uani 1 1 d . . .
C22 C 0.34697(19) 0.3483(2) 0.01940(8) 0.0301(4) Uani 1 1 d . . .
H22 H 0.4118 0.3672 0.0515 0.036 Uiso 1 1 calc R . .
C23 C 0.3793(2) 0.3722(2) -0.03735(8) 0.0335(4) Uani 1 1 d . . .
H23 H 0.4657 0.4070 -0.0440 0.040 Uiso 1 1 calc R . .
C24 C 0.2857(2) 0.34532(19) -0.08424(8) 0.0319(4) Uani 1 1 d . . .
H24 H 0.3074 0.3621 -0.1232 0.038 Uiso 1 1 calc R . .
C25 C 0.1613(2) 0.2944(2) -0.07458(8) 0.0327(4) Uani 1 1 d . . .
H25 H 0.0973 0.2756 -0.1071 0.039 Uiso 1 1 calc R . .
C26 C 0.12768(19) 0.26985(19) -0.01761(8) 0.0284(4) Uani 1 1 d . . .
H26 H 0.0412 0.2347 -0.0114 0.034 Uiso 1 1 calc R . .
C31 C 0.01053(17) 0.21721(17) 0.10232(7) 0.0223(3) Uani 1 1 d . . .
C32 C -0.08386(18) 0.30879(18) 0.07968(8) 0.0263(4) Uani 1 1 d . . .
H32 H -0.0531 0.3890 0.0656 0.032 Uiso 1 1 calc R . .
C33 C -0.22186(19) 0.2835(2) 0.07763(9) 0.0313(4) Uani 1 1 d . . .
H33 H -0.2854 0.3457 0.0614 0.038 Uiso 1 1 calc R . .
C34 C -0.2676(2) 0.1683(2) 0.09903(9) 0.0379(5) Uani 1 1 d . . .
H34 H -0.3624 0.1511 0.0975 0.045 Uiso 1 1 calc R . .
C35 C -0.1753(2) 0.0780(2) 0.12263(10) 0.0416(5) Uani 1 1 d . . .
H35 H -0.2067 -0.0011 0.1377 0.050 Uiso 1 1 calc R . .
C36 C -0.0370(2) 0.1024(2) 0.12441(9) 0.0325(4) Uani 1 1 d . . .
H36 H 0.0260 0.0400 0.1409 0.039 Uiso 1 1 calc R . .
O1 O 0.54181(14) 0.41135(16) 0.15569(7) 0.0402(4) Uani 1 1 d . . .
O2 O 0.17863(16) 0.60734(14) 0.07982(7) 0.0415(4) Uani 1 1 d . . .
O3 O 0.34281(16) 0.63907(14) 0.25351(7) 0.0409(4) Uani 1 1 d . . .

loop_
_atom_site_aniso_label
_atom_site_aniso_U_11
_atom_site_aniso_U_22
_atom_site_aniso_U_33
_atom_site_aniso_U_23
_atom_site_aniso_U_13
_atom_site_aniso_U_12
Mn1 0.01958(14) 0.01811(14) 0.01829(13) 0.00103(9) -0.00035(9) -0.00001(9)
S1 0.0247(2) 0.0245(2) 0.0216(2) 0.00418(16) -0.00009(16) 0.00439(16)
P1 0.0197(2) 0.0200(2) 0.0170(2) 0.00118(15) -0.00058(15) 0.00006(15)
N1 0.0240(7) 0.0190(7) 0.0185(7) -0.0010(5) 0.0003(5) 0.0012(5)
N2 0.0294(8) 0.0264(8) 0.0221(7) -0.0010(6) 0.0041(6) -0.0033(6)
C1 0.0267(9) 0.0275(9) 0.0206(8) -0.0012(7) -0.0003(7) -0.0028(7)
C2 0.0261(9) 0.0226(9) 0.0271(9) 0.0003(7) 0.0000(7) -0.0027(7)
C3 0.0263(9) 0.0224(8) 0.0284(9) 0.0018(7) -0.0028(7) 0.0029(7)
C4 0.0242(8) 0.0195(8) 0.0182(8) -0.0029(6) -0.0009(6) -0.0009(6)
C5 0.0262(9) 0.0297(9) 0.0278(9) -0.0077(7) 0.0058(7) -0.0054(7)
C6 0.0224(9) 0.0304(10) 0.0323(10) -0.0074(8) -0.0005(7) 0.0016(7)
C7 0.0265(9) 0.0238(9) 0.0244(9) -0.0027(7) -0.0036(7) 0.0033(7)
C11 0.0238(8) 0.0214(8) 0.0216(8) 0.0013(6) 0.0033(6) 0.0007(6)
C12 0.0436(11) 0.0258(9) 0.0254(9) -0.0014(7) -0.0052(8) 0.0008(8)
C13 0.0582(14) 0.0241(10) 0.0312(10) -0.0061(8) 0.0037(9) 0.0007(9)
C14 0.0387(11) 0.0236(9) 0.0416(11) -0.0003(8) 0.0097(9) 0.0097(8)
C15 0.0240(9) 0.0318(10) 0.0406(11) 0.0002(8) -0.0006(8) 0.0078(8)
C16 0.0218(8) 0.0276(9) 0.0269(9) -0.0032(7) 0.0011(7) 0.0024(7)
C21 0.0270(9) 0.0208(8) 0.0189(8) 0.0003(6) 0.0013(6) 0.0020(7)
C22 0.0300(9) 0.0388(11) 0.0213(9) -0.0023(8) 0.0015(7) -0.0053(8)
C23 0.0366(11) 0.0386(11) 0.0268(10) -0.0018(8) 0.0110(8) -0.0055(9)
C24 0.0446(11) 0.0329(10) 0.0188(9) 0.0022(7) 0.0058(8) 0.0060(9)
C25 0.0398(11) 0.0361(10) 0.0208(9) -0.0006(8) -0.0047(8) 0.0045(8)
C26 0.0293(9) 0.0325(10) 0.0227(9) 0.0019(7) -0.0018(7) 0.0005(7)
C31 0.0209(8) 0.0274(9) 0.0182(8) -0.0013(6) 0.0000(6) -0.0013(7)
C32 0.0260(9) 0.0239(9) 0.0286(9) -0.0024(7) -0.0002(7) 0.0004(7)
C33 0.0241(9) 0.0385(11) 0.0307(10) -0.0046(8) -0.0007(7) 0.0056(8)
C34 0.0225(9) 0.0522(13) 0.0395(11) -0.0022(10) 0.0063(8) -0.0062(9)
C35 0.0338(11) 0.0441(13) 0.0478(13) 0.0138(10) 0.0091(9) -0.0082(9)
C36 0.0290(10) 0.0343(10) 0.0340(10) 0.0107(8) 0.0016(8) -0.0006(8)
O1 0.0238(7) 0.0586(10) 0.0381(8) -0.0047(7) 0.0027(6) -0.0051(6)
O2 0.0524(9) 0.0330(8) 0.0379(8) 0.0153(6) -0.0039(7) -0.0002(7)
O3 0.0474(9) 0.0298(8) 0.0425(8) -0.0106(6) -0.0135(7) 0.0024(6)

loop_
_atom_type_symbol
_atom_type_description
_atom_type_scat_dispersion_real
_atom_type_scat_dispersion_imag
_atom_type_scat_source
C C 0.0033 0.0016 'International Tables Vol C Tables 4.2.6.8 and 6.1.1.4'
H H 0.0000 0.0000 'International Tables Vol C Tables 4.2.6.8 and 6.1.1.4'
N N 0.0061 0.0033 'International Tables Vol C Tables 4.2.6.8 and 6.1.1.4'
O O 0.0106 0.0060 'International Tables Vol C Tables 4.2.6.8 and 6.1.1.4'
P P 0.1023 0.0942 'International Tables Vol C Tables 4.2.6.8 and 6.1.1.4'
S S 0.1246 0.1234 'International Tables Vol C Tables 4.2.6.8 and 6.1.1.4'
Mn Mn 0.3368 0.7283 'International Tables Vol C Tables 4.2.6.8 and 6.1.1.4'

loop_
_geom_angle_atom_site_label_1
_geom_angle_atom_site_label_2
_geom_angle_atom_site_label_3
_geom_angle
_geom_angle_site_symmetry_1
_geom_angle_site_symmetry_3
_geom_angle_publ_flag
C1 Mn1 C2 94.72(8) . . ?
C1 Mn1 C3 86.12(8) . . ?
C2 Mn1 C3 90.58(8) . . ?
C1 Mn1 N1 166.27(7) . . ?
C2 Mn1 N1 98.66(7) . . ?
C3 Mn1 N1 90.64(7) . . ?
C1 Mn1 P1 91.81(6) . . ?
C2 Mn1 P1 87.08(6) . . ?
C3 Mn1 P1 176.75(6) . . ?
N1 Mn1 P1 91.95(4) . . ?
C1 Mn1 S1 97.95(6) . . ?
C2 Mn1 S1 167.32(6) . . ?
C3 Mn1 S1 90.89(6) . . ?
N1 Mn1 S1 68.73(4) . . ?
P1 Mn1 S1 91.883(17) . . ?
C4 S1 Mn1 78.89(6) . . ?
C31 P1 C11 104.55(8) . . ?
C31 P1 C21 103.81(8) . . ?
C11 P1 C21 98.70(8) . . ?
C31 P1 Mn1 112.37(6) . . ?
C11 P1 Mn1 120.85(6) . . ?
C21 P1 Mn1 114.45(6) . . ?
C7 N1 C4 118.01(15) . . ?
C7 N1 Mn1 139.38(12) . . ?
C4 N1 Mn1 102.48(11) . . ?
C4 N2 C5 115.42(16) . . ?
O1 C1 Mn1 175.62(17) . . ?
O2 C2 Mn1 179.66(19) . . ?
O3 C3 Mn1 174.23(18) . . ?
N2 C4 N1 125.09(15) . . ?
N2 C4 S1 125.01(13) . . ?
N1 C4 S1 109.89(12) . . ?
N2 C5 C6 123.57(17) . . ?
N2 C5 H5 118.2 . . ?
C6 C5 H5 118.2 . . ?
C7 C6 C5 117.41(17) . . ?
C7 C6 H6 121.3 . . ?
C5 C6 H6 121.3 . . ?
N1 C7 C6 120.50(17) . . ?
N1 C7 H7 119.8 . . ?
C6 C7 H7 119.8 . . ?
C16 C11 C12 118.88(16) . . ?
C16 C11 P1 121.85(13) . . ?
C12 C11 P1 119.18(14) . . ?
C13 C12 C11 120.71(18) . . ?
C13 C12 H12 119.6 . . ?
C11 C12 H12 119.6 . . ?
C12 C13 C14 119.86(19) . . ?
C12 C13 H13 120.1 . . ?
C14 C13 H13 120.1 . . ?
C15 C14 C13 119.91(18) . . ?
C15 C14 H14 120.0 . . ?
C13 C14 H14 120.0 . . ?
C14 C15 C16 120.49(18) . . ?
C14 C15 H15 119.8 . . ?
C16 C15 H15 119.8 . . ?
C11 C16 C15 120.13(17) . . ?
C11 C16 H16 119.9 . . ?
C15 C16 H16 119.9 . . ?
C26 C21 C22 118.47(16) . . ?
C26 C21 P1 123.16(14) . . ?
C22 C21 P1 118.20(13) . . ?
C23 C22 C21 121.08(18) . . ?
C23 C22 H22 119.5 . . ?
C21 C22 H22 119.5 . . ?
C24 C23 C22 119.83(19) . . ?
C24 C23 H23 120.1 . . ?
C22 C23 H23 120.1 . . ?
C25 C24 C23 119.98(18) . . ?
C25 C24 H24 120.0 . . ?
C23 C24 H24 120.0 . . ?
C24 C25 C26 120.69(18) . . ?
C24 C25 H25 119.7 . . ?
C26 C25 H25 119.7 . . ?
C21 C26 C25 119.96(18) . . ?
C21 C26 H26 120.0 . . ?
C25 C26 H26 120.0 . . ?
C36 C31 C32 118.69(16) . . ?
C36 C31 P1 122.17(14) . . ?
C32 C31 P1 119.01(14) . . ?
C33 C32 C31 120.43(18) . . ?
C33 C32 H32 119.8 . . ?
C31 C32 H32 119.8 . . ?
C34 C33 C32 120.23(18) . . ?
C34 C33 H33 119.9 . . ?
C32 C33 H33 119.9 . . ?
C33 C34 C35 119.88(18) . . ?
C33 C34 H34 120.1 . . ?
C35 C34 H34 120.1 . . ?
C34 C35 C36 120.14(19) . . ?
C34 C35 H35 119.9 . . ?
C36 C35 H35 119.9 . . ?
C35 C36 C31 120.60(18) . . ?
C35 C36 H36 119.7 . . ?
C31 C36 H36 119.7 . . ?

loop_
_geom_bond_atom_site_label_1
_geom_bond_atom_site_label_2
_geom_bond_distance
_geom_bond_site_symmetry_2
_geom_bond_publ_flag
Mn1 C1 1.7993(19) . ?
Mn1 C2 1.8027(18) . ?
Mn1 C3 1.8291(19) . ?
Mn1 N1 2.0376(15) . ?
Mn1 P1 2.3612(5) . ?
Mn1 S1 2.4133(5) . ?
S1 C4 1.7237(17) . ?
P1 C31 1.8239(17) . ?
P1 C11 1.8326(17) . ?
P1 C21 1.8393(17) . ?
N1 C7 1.336(2) . ?
N1 C4 1.358(2) . ?
N2 C4 1.333(2) . ?
N2 C5 1.338(2) . ?
C1 O1 1.147(2) . ?
C2 O2 1.140(2) . ?
C3 O3 1.139(2) . ?
C5 C6 1.378(3) . ?
C5 H5 0.9500 . ?
C6 C7 1.377(3) . ?
C6 H6 0.9500 . ?
C7 H7 0.9500 . ?
C11 C16 1.388(2) . ?
C11 C12 1.394(2) . ?
C12 C13 1.382(3) . ?
C12 H12 0.9500 . ?
C13 C14 1.387(3) . ?
C13 H13 0.9500 . ?
C14 C15 1.373(3) . ?
C14 H14 0.9500 . ?
C15 C16 1.392(3) . ?
C15 H15 0.9500 . ?
C16 H16 0.9500 . ?
C21 C26 1.392(2) . ?
C21 C22 1.394(2) . ?
C22 C23 1.384(3) . ?
C22 H22 0.9500 . ?
C23 C24 1.379(3) . ?
C23 H23 0.9500 . ?
C24 C25 1.371(3) . ?
C24 H24 0.9500 . ?
C25 C26 1.394(3) . ?
C25 H25 0.9500 . ?
C26 H26 0.9500 . ?
C31 C36 1.388(3) . ?
C31 C32 1.395(2) . ?
C32 C33 1.383(3) . ?
C32 H32 0.9500 . ?
C33 C34 1.380(3) . ?
C33 H33 0.9500 . ?
C34 C35 1.381(3) . ?
C34 H34 0.9500 . ?
C35 C36 1.385(3) . ?
C35 H35 0.9500 . ?
C36 H36 0.9500 . ?

loop_
_geom_torsion_atom_site_label_1
_geom_torsion_atom_site_label_2
_geom_torsion_atom_site_label_3
_geom_torsion_atom_site_label_4
_geom_torsion
_geom_torsion_site_symmetry_1
_geom_torsion_site_symmetry_2
_geom_torsion_site_symmetry_3
_geom_torsion_site_symmetry_4
_geom_torsion_publ_flag
C1 Mn1 S1 C4 175.76(8) . . . . ?
C2 Mn1 S1 C4 -7.1(3) . . . . ?
C3 Mn1 S1 C4 89.55(8) . . . . ?
N1 Mn1 S1 C4 -0.79(7) . . . . ?
P1 Mn1 S1 C4 -92.15(6) . . . . ?
C1 Mn1 P1 C31 178.11(8) . . . . ?
C2 Mn1 P1 C31 -87.26(8) . . . . ?
C3 Mn1 P1 C31 -131.3(10) . . . . ?
N1 Mn1 P1 C31 11.32(7) . . . . ?
S1 Mn1 P1 C31 80.09(6) . . . . ?
C1 Mn1 P1 C11 53.90(9) . . . . ?
C2 Mn1 P1 C11 148.53(9) . . . . ?
C3 Mn1 P1 C11 104.5(10) . . . . ?
N1 Mn1 P1 C11 -112.89(8) . . . . ?
S1 Mn1 P1 C11 -44.12(7) . . . . ?
C1 Mn1 P1 C21 -63.82(8) . . . . ?
C2 Mn1 P1 C21 30.82(8) . . . . ?
C3 Mn1 P1 C21 -13.3(10) . . . . ?
N1 Mn1 P1 C21 129.39(7) . . . . ?
S1 Mn1 P1 C21 -161.84(6) . . . . ?
C1 Mn1 N1 C7 162.0(3) . . . . ?
C2 Mn1 N1 C7 -4.88(19) . . . . ?
C3 Mn1 N1 C7 85.80(18) . . . . ?
P1 Mn1 N1 C7 -92.23(18) . . . . ?
S1 Mn1 N1 C7 176.51(19) . . . . ?
C1 Mn1 N1 C4 -13.5(3) . . . . ?
C2 Mn1 N1 C4 179.62(11) . . . . ?
C3 Mn1 N1 C4 -89.70(11) . . . . ?
P1 Mn1 N1 C4 92.27(10) . . . . ?
S1 Mn1 N1 C4 1.01(9) . . . . ?
C2 Mn1 C1 O1 98(2) . . . . ?
C3 Mn1 C1 O1 8(2) . . . . ?
N1 Mn1 C1 O1 -69(2) . . . . ?
P1 Mn1 C1 O1 -175(2) . . . . ?
S1 Mn1 C1 O1 -82(2) . . . . ?
C1 Mn1 C2 O2 -130(99) . . . . ?
C3 Mn1 C2 O2 -44(43) . . . . ?
N1 Mn1 C2 O2 47(43) . . . . ?
P1 Mn1 C2 O2 139(43) . . . . ?
S1 Mn1 C2 O2 53(43) . . . . ?
C1 Mn1 C3 O3 28.4(16) . . . . ?
C2 Mn1 C3 O3 -66.3(16) . . . . ?
N1 Mn1 C3 O3 -165.0(16) . . . . ?
P1 Mn1 C3 O3 -22(2) . . . . ?
S1 Mn1 C3 O3 126.3(16) . . . . ?
C5 N2 C4 N1 -0.3(2) . . . . ?
C5 N2 C4 S1 178.27(13) . . . . ?
C7 N1 C4 N2 0.7(2) . . . . ?
Mn1 N1 C4 N2 177.34(14) . . . . ?
C7 N1 C4 S1 -178.08(12) . . . . ?
Mn1 N1 C4 S1 -1.40(12) . . . . ?
Mn1 S1 C4 N2 -177.57(15) . . . . ?
Mn1 S1 C4 N1 1.17(10) . . . . ?
C4 N2 C5 C6 0.1(3) . . . . ?
N2 C5 C6 C7 -0.3(3) . . . . ?
C4 N1 C7 C6 -0.8(2) . . . . ?
Mn1 N1 C7 C6 -175.85(13) . . . . ?
C5 C6 C7 N1 0.6(3) . . . . ?
C31 P1 C11 C16 -129.55(15) . . . . ?
C21 P1 C11 C16 123.64(15) . . . . ?
Mn1 P1 C11 C16 -1.74(17) . . . . ?
C31 P1 C11 C12 54.15(16) . . . . ?
C21 P1 C11 C12 -52.66(16) . . . . ?
Mn1 P1 C11 C12 -178.04(13) . . . . ?
C16 C11 C12 C13 0.9(3) . . . . ?
P1 C11 C12 C13 177.32(16) . . . . ?
C11 C12 C13 C14 0.4(3) . . . . ?
C12 C13 C14 C15 -1.2(3) . . . . ?
C13 C14 C15 C16 0.8(3) . . . . ?
C12 C11 C16 C15 -1.3(3) . . . . ?
P1 C11 C16 C15 -177.60(14) . . . . ?
C14 C15 C16 C11 0.4(3) . . . . ?
C31 P1 C21 C26 -13.27(17) . . . . ?
C11 P1 C21 C26 94.15(16) . . . . ?
Mn1 P1 C21 C26 -136.10(14) . . . . ?
C31 P1 C21 C22 171.67(15) . . . . ?
C11 P1 C21 C22 -80.91(16) . . . . ?
Mn1 P1 C21 C22 48.84(16) . . . . ?
C26 C21 C22 C23 0.1(3) . . . . ?
P1 C21 C22 C23 175.35(16) . . . . ?
C21 C22 C23 C24 0.2(3) . . . . ?
C22 C23 C24 C25 -0.4(3) . . . . ?
C23 C24 C25 C26 0.4(3) . . . . ?
C22 C21 C26 C25 -0.1(3) . . . . ?
P1 C21 C26 C25 -175.14(14) . . . . ?
C24 C25 C26 C21 -0.1(3) . . . . ?
C11 P1 C31 C36 24.34(17) . . . . ?
C21 P1 C31 C36 127.33(16) . . . . ?
Mn1 P1 C31 C36 -108.48(15) . . . . ?
C11 P1 C31 C32 -159.85(14) . . . . ?
C21 P1 C31 C32 -56.85(16) . . . . ?
Mn1 P1 C31 C32 67.34(15) . . . . ?
C36 C31 C32 C33 -2.1(3) . . . . ?
P1 C31 C32 C33 -178.03(14) . . . . ?
C31 C32 C33 C34 1.2(3) . . . . ?
C32 C33 C34 C35 0.1(3) . . . . ?
C33 C34 C35 C36 -0.5(3) . . . . ?
C34 C35 C36 C31 -0.3(3) . . . . ?
C32 C31 C36 C35 1.6(3) . . . . ?
P1 C31 C36 C35 177.43(17) . . . . ?
